data_4509117
loop_
_publ_author_name
'Luo, Feng'
'Che, Yun-xia'
'Zheng, Ji-min'

_publ_section_title
;
 Trinuclear Cobalt Based Porous Coordination Polymers Showing Unique
 Topological and Magnetic Variety upon Different Dicarboxylate-like
 Ligands
;
_journal_issue 2
_journal_name_full 'Crystal Growth &amp; Design'
_journal_page_first 1066
_journal_paper_doi 10.1021/cg800895g
_journal_volume 9
_journal_year 2009
_chemical_formula_sum 'C36 H34 Co3 N2 O17'
_chemical_formula_weight 943.458
_chemical_name_systematic
; 
 ? 
;
_space_group_IT_number 14
_symmetry_cell_setting monoclinic
_symmetry_space_group_name_Hall '-P 2ybc'
_symmetry_space_group_name_H-M 'P 1 21/c 1'
_atom_sites_solution_hydrogens geom
_atom_sites_solution_primary direct
_atom_sites_solution_secondary difmap
_audit_creation_method SHELXL-97
_cell_angle_alpha 90.00
_cell_angle_beta 119.57(2)
_cell_angle_gamma 90.00
_cell_formula_units_Z 2
_cell_length_a 11.586(2)
_cell_length_b 14.543(3)
_cell_length_c 13.117(6)
_cell_measurement_reflns_used 14804
_cell_measurement_temperature 298(2)
_cell_measurement_theta_max 27.48
_cell_measurement_theta_min 3.12
_cell_volume 1922.3(11)
_computing_cell_refinement 'RAXIS-RAPID Auto(Rigaku, 2004)'
_computing_data_collection 'RAXIS-RAPID Auto(Rigaku, 2004)'
_computing_data_reduction 'CrystalStructure(Rigaku/MSC, 2004)'
_computing_molecular_graphics 'SHELXL-97 (Sheldrick, 2001)'
_computing_publication_material 'SHELXL-97 (Sheldrick, 1997)'
_computing_structure_refinement 'SHELXL-97 (Sheldrick, 1997)'
_computing_structure_solution 'SHELXS-97 (Sheldrick, 1997)'
_diffrn_ambient_temperature 298(2)
_diffrn_measured_fraction_theta_full 0.999
_diffrn_measured_fraction_theta_max 0.999
_diffrn_measurement_device_type 'rigaku r-axis rapid IP area detector'
_diffrn_measurement_method '\w scans'
_diffrn_radiation_monochromator graphite
_diffrn_radiation_probe x-ray
_diffrn_radiation_type MoK\a
_diffrn_radiation_wavelength 0.71073
_diffrn_reflns_av_R_equivalents 0.0492
_diffrn_reflns_av_sigmaI/netI 0.0415
_diffrn_reflns_limit_h_max 13
_diffrn_reflns_limit_h_min -15
_diffrn_reflns_limit_k_max 18
_diffrn_reflns_limit_k_min -18
_diffrn_reflns_limit_l_max 17
_diffrn_reflns_limit_l_min -17
_diffrn_reflns_number 18567
_diffrn_reflns_theta_full 27.48
_diffrn_reflns_theta_max 27.48
_diffrn_reflns_theta_min 3.12
_diffrn_source 'rotating anode'
_exptl_absorpt_coefficient_mu 1.358
_exptl_absorpt_correction_T_max 0.9254
_exptl_absorpt_correction_T_min 0.6291
_exptl_absorpt_correction_type multi-scan
_exptl_crystal_colour Purple
_exptl_crystal_density_diffrn 1.626
_exptl_crystal_density_method 'not measured'
_exptl_crystal_description Blcok
_exptl_crystal_F_000 958
_exptl_crystal_size_max 0.38
_exptl_crystal_size_mid 0.10
_exptl_crystal_size_min 0.06
_refine_diff_density_max 0.452
_refine_diff_density_min -0.427
_refine_diff_density_rms 0.063
_refine_ls_extinction_method none
_refine_ls_goodness_of_fit_ref 1.033
_refine_ls_hydrogen_treatment mixed
_refine_ls_matrix_type full
_refine_ls_number_parameters 270
_refine_ls_number_reflns 4396
_refine_ls_number_restraints 0
_refine_ls_restrained_S_all 1.033
_refine_ls_R_factor_all 0.0424
_refine_ls_R_factor_gt 0.0322
_refine_ls_shift/su_max 0.001
_refine_ls_shift/su_mean 0.000
_refine_ls_structure_factor_coef Fsqd
_refine_ls_weighting_details 'calc w=1/[\s^2^(Fo^2^)+(0.0276P)^2^+1.2853P] where P=(Fo^2^+2Fc^2^)/3'
_refine_ls_weighting_scheme calc
_refine_ls_wR_factor_gt 0.0728
_refine_ls_wR_factor_ref 0.0773
_reflns_number_gt 3683
_reflns_number_total 4396
_reflns_threshold_expression >2sigma(I)
_cod_data_source_file cg800895gsup1.cif
_cod_data_source_block 1
_cod_depositor_comments
;
The following automatic conversions were performed:

'_symmetry_cell_setting' value 'Monoclinic' changed to 'monoclinic'
according to /home/saulius/struct/CIF-dictionaries/cif_core.dic
dictionary named 'cif_core.dic' version 2.4.2 from
2011-04-26.

'_exptl_absorpt_correction_type' value 'Multi-scan'
changed to 'multi-scan' according to
/home/saulius/struct/CIF-dictionaries/cif_core.dic dictionary named
'cif_core.dic' version 2.4.2 from 2011-04-26.

Automatic conversion script
Id: cif_fix_values 1891 2012-01-12 08:04:46Z andrius 
;
_cod_original_cell_volume 1922.3(10)
_cod_original_sg_symbol_H-M P2(1)/c
_cod_database_code 4509117

loop_
_symmetry_equiv_pos_as_xyz
'x, y, z'
'-x, y+1/2, -z+1/2'
'-x, -y, -z'
'x, -y-1/2, z-1/2'

loop_
_atom_site_label
_atom_site_type_symbol
_atom_site_fract_x
_atom_site_fract_y
_atom_site_fract_z
_atom_site_U_iso_or_equiv
_atom_site_adp_type
_atom_site_occupancy
_atom_site_symmetry_multiplicity
_atom_site_calc_flag
_atom_site_refinement_flags
C1 C -0.0909(2) 0.33652(13) 0.27216(19) 0.0222(4) Uani 1 1 d .
H1 H -0.0109 0.3348 0.2717 0.027 Uiso 1 1 calc R
C2 C -0.1574(2) 0.47116(13) 0.13606(18) 0.0208(4) Uani 1 1 d .
C3 C -0.3024(2) 0.40696(13) 0.21169(19) 0.0242(4) Uani 1 1 d .
H3 H -0.3653 0.4517 0.1690 0.029 Uiso 1 1 calc R
C4 C 0.4428(2) -0.09949(14) 0.8157(2) 0.0289(5) Uani 1 1 d .
H4 H 0.4935 -0.0988 0.7785 0.035 Uiso 1 1 calc R
C5 C -0.2345(2) 0.27613(14) 0.33983(19) 0.0243(4) Uani 1 1 d .
H5 H -0.2518 0.2331 0.3830 0.029 Uiso 1 1 calc R
C6 C -0.1846(2) 0.40338(12) 0.20815(18) 0.0204(4) Uani 1 1 d .
C7 C 0.3059(2) 0.02504(14) 0.68064(19) 0.0262(5) Uani 1 1 d .
C8 C -0.1164(2) 0.27209(13) 0.33699(18) 0.0203(4) Uani 1 1 d .
C9 C 0.8616(4) 0.7778(3) 0.7951(3) 0.0759(11) Uani 1 1 d .
H9A H 0.9381 0.8037 0.7958 0.114 Uiso 1 1 calc R
H9B H 0.8122 0.7420 0.7251 0.114 Uiso 1 1 calc R
H9C H 0.8894 0.7390 0.8625 0.114 Uiso 1 1 calc R
C10 C 0.8448(5) 0.9124(2) 0.9010(3) 0.0868(13) Uani 1 1 d .
H10A H 0.8730 0.8769 0.9710 0.130 Uiso 1 1 calc R
H10B H 0.7846 0.9595 0.8968 0.130 Uiso 1 1 calc R
H10C H 0.9206 0.9402 0.9022 0.130 Uiso 1 1 calc R
C11 C -0.3266(2) 0.34430(14) 0.2784(2) 0.0268(5) Uani 1 1 d .
H11 H -0.4046 0.3479 0.2820 0.032 Uiso 1 1 calc R
C12 C 0.5774(2) -0.23302(15) 0.9346(2) 0.0305(5) Uani 1 1 d .
C13 C -0.0170(2) 0.19783(13) 0.40286(17) 0.0202(4) Uani 1 1 d .
C14 C 0.3373(2) -0.03859(14) 0.7800(2) 0.0277(5) Uani 1 1 d .
C15 C 0.4734(2) -0.16130(15) 0.9061(2) 0.0315(5) Uani 1 1 d .
C16 C 0.2945(3) -0.0989(2) 0.9276(3) 0.0620(10) Uani 1 1 d .
H16 H 0.2455 -0.0981 0.9664 0.074 Uiso 1 1 calc R
C17 C 0.2624(3) -0.03955(18) 0.8356(2) 0.0445(7) Uani 1 1 d .
H17 H 0.1903 -0.0001 0.8109 0.053 Uiso 1 1 calc R
C18 C 0.3997(3) -0.16002(19) 0.9627(3) 0.0495(7) Uani 1 1 d .
H18 H 0.4205 -0.2002 1.0246 0.059 Uiso 1 1 calc R
Co1 Co 0.26245(3) 0.136074(17) 0.51884(2) 0.02068(9) Uani 1 1 d .
Co2 Co 0.0000 0.0000 0.5000 0.01621(9) Uani 1 2 d S
N1 N 0.7774(3) 0.85196(16) 0.7980(2) 0.0521(6) Uani 1 1 d .
H1A H 0.7058 0.8270 0.7970 0.063 Uiso 1 1 calc R
H1B H 0.7486 0.8862 0.7328 0.063 Uiso 1 1 calc R
O1 O 0.10250(15) 0.21626(10) 0.43430(14) 0.0276(3) Uani 1 1 d .
O2 O -0.06027(15) 0.12532(9) 0.42216(14) 0.0306(4) Uani 1 1 d .
O3 O 0.19003(14) 0.05814(9) 0.62019(13) 0.0251(3) Uani 1 1 d .
O4 O 0.39444(16) 0.04818(12) 0.65792(16) 0.0399(4) Uani 1 1 d .
O5 O -0.06900(16) 0.45327(10) 0.11207(15) 0.0323(4) Uani 1 1 d .
O6 O -0.22683(17) 0.54374(10) 0.10759(15) 0.0347(4) Uani 1 1 d .
O7 O 0.62964(17) -0.24244(11) 0.87087(15) 0.0369(4) Uani 1 1 d .
O8 O 0.60976(17) -0.28639(11) 1.02025(16) 0.0387(4) Uani 1 1 d .
O9 O 0.4856(8) 0.6142(5) 0.1041(6) 0.120(2) Uani 0.50 1 d P

loop_
_atom_site_aniso_label
_atom_site_aniso_U_11
_atom_site_aniso_U_22
_atom_site_aniso_U_33
_atom_site_aniso_U_23
_atom_site_aniso_U_13
_atom_site_aniso_U_12
C1 0.0214(10) 0.0183(9) 0.0302(11) 0.0033(8) 0.0154(9) 0.0022(8)
C2 0.0225(10) 0.0174(9) 0.0230(10) 0.0033(8) 0.0116(9) 0.0009(8)
C3 0.0224(11) 0.0199(9) 0.0297(11) 0.0052(9) 0.0125(9) 0.0053(8)
C4 0.0224(11) 0.0250(10) 0.0355(12) 0.0045(9) 0.0114(10) 0.0036(9)
C5 0.0257(11) 0.0210(9) 0.0285(11) 0.0054(9) 0.0152(9) -0.0004(8)
C6 0.0215(10) 0.0150(8) 0.0262(10) 0.0037(8) 0.0130(9) 0.0012(7)
C7 0.0222(11) 0.0186(9) 0.0282(11) -0.0006(9) 0.0050(9) -0.0010(8)
C8 0.0206(10) 0.0159(8) 0.0228(10) 0.0035(8) 0.0095(8) 0.0024(8)
C9 0.103(3) 0.084(2) 0.066(2) 0.027(2) 0.061(2) 0.036(2)
C10 0.127(4) 0.053(2) 0.067(2) 0.0120(19) 0.037(3) -0.006(2)
C11 0.0213(11) 0.0279(10) 0.0362(12) 0.0049(9) 0.0180(10) 0.0020(8)
C12 0.0217(11) 0.0230(10) 0.0379(13) 0.0024(10) 0.0078(10) 0.0038(9)
C13 0.0230(10) 0.0169(9) 0.0200(10) 0.0018(8) 0.0101(9) 0.0015(8)
C14 0.0237(11) 0.0225(10) 0.0291(12) 0.0025(9) 0.0070(10) 0.0040(8)
C15 0.0283(12) 0.0259(11) 0.0339(13) 0.0034(10) 0.0104(10) 0.0088(9)
C16 0.074(2) 0.075(2) 0.0594(19) 0.0345(17) 0.0493(19) 0.0476(18)
C17 0.0482(16) 0.0461(15) 0.0444(15) 0.0170(12) 0.0268(14) 0.0276(13)
C18 0.0617(19) 0.0512(16) 0.0432(16) 0.0241(13) 0.0317(15) 0.0316(14)
Co1 0.01912(15) 0.01494(13) 0.02521(16) -0.00319(11) 0.00882(12) -0.00107(10)
Co2 0.01700(19) 0.01207(16) 0.0208(2) 0.00278(14) 0.01030(16) 0.00162(13)
N1 0.0646(17) 0.0498(14) 0.0522(15) 0.0178(12) 0.0367(14) 0.0083(12)
O1 0.0217(8) 0.0240(7) 0.0359(9) 0.0089(7) 0.0132(7) 0.0048(6)
O2 0.0261(8) 0.0185(7) 0.0402(10) 0.0120(6) 0.0110(7) 0.0021(6)
O3 0.0205(7) 0.0205(7) 0.0291(8) 0.0060(6) 0.0081(6) 0.0040(6)
O4 0.0223(8) 0.0412(9) 0.0514(11) 0.0158(8) 0.0146(8) 0.0008(7)
O5 0.0357(9) 0.0308(8) 0.0426(10) 0.0146(7) 0.0286(8) 0.0094(7)
O6 0.0475(10) 0.0227(7) 0.0479(10) 0.0179(7) 0.0342(9) 0.0164(7)
O7 0.0329(9) 0.0342(9) 0.0429(10) 0.0067(8) 0.0183(8) 0.0104(7)
O8 0.0364(10) 0.0312(8) 0.0505(11) 0.0189(8) 0.0230(9) 0.0166(7)
O9 0.141(7) 0.129(6) 0.105(5) 0.004(4) 0.073(5) -0.026(5)

loop_
_atom_type_symbol
_atom_type_description
_atom_type_scat_dispersion_real
_atom_type_scat_dispersion_imag
_atom_type_scat_source
C C 0.0033 0.0016 'International Tables Vol C Tables 4.2.6.8 and 6.1.1.4'
H H 0.0000 0.0000 'International Tables Vol C Tables 4.2.6.8 and 6.1.1.4'
O O 0.0106 0.0060 'International Tables Vol C Tables 4.2.6.8 and 6.1.1.4'
N N 0.0061 0.0033 'International Tables Vol C Tables 4.2.6.8 and 6.1.1.4'
Co Co 0.3494 0.9721 'International Tables Vol C Tables 4.2.6.8 and 6.1.1.4'

loop_
_geom_angle_atom_site_label_1
_geom_angle_atom_site_label_2
_geom_angle_atom_site_label_3
_geom_angle
_geom_angle_site_symmetry_1
_geom_angle_site_symmetry_3
C6 C1 C8 120.16(19) . .
C6 C1 H1 119.9 . .
C8 C1 H1 119.9 . .
O5 C2 O6 125.76(18) . .
O5 C2 C6 118.58(17) . .
O6 C2 C6 115.64(18) . .
C11 C3 C6 120.35(19) . .
C11 C3 H3 119.8 . .
C6 C3 H3 119.8 . .
C15 C4 C14 120.8(2) . .
C15 C4 H4 119.6 . .
C14 C4 H4 119.6 . .
C11 C5 C8 120.05(19) . .
C11 C5 H5 120.0 . .
C8 C5 H5 120.0 . .
C3 C6 C1 119.59(18) . .
C3 C6 C2 120.71(17) . .
C1 C6 C2 119.70(18) . .
O4 C7 O3 119.3(2) . .
O4 C7 C14 120.2(2) . .
O3 C7 C14 120.5(2) . .
O4 C7 Co1 58.03(12) . .
O3 C7 Co1 61.28(11) . .
C14 C7 Co1 177.47(16) . .
C5 C8 C1 119.81(18) . .
C5 C8 C13 120.07(18) . .
C1 C8 C13 120.11(18) . .
N1 C9 H9A 109.5 . .
N1 C9 H9B 109.5 . .
H9A C9 H9B 109.5 . .
N1 C9 H9C 109.5 . .
H9A C9 H9C 109.5 . .
H9B C9 H9C 109.5 . .
N1 C10 H10A 109.5 . .
N1 C10 H10B 109.5 . .
H10A C10 H10B 109.5 . .
N1 C10 H10C 109.5 . .
H10A C10 H10C 109.5 . .
H10B C10 H10C 109.5 . .
C3 C11 C5 120.0(2) . .
C3 C11 H11 120.0 . .
C5 C11 H11 120.0 . .
O7 C12 O8 119.7(2) . .
O7 C12 C15 120.2(2) . .
O8 C12 C15 120.1(2) . .
O7 C12 Co1 62.58(11) . 2_646
O8 C12 Co1 57.18(11) . 2_646
C15 C12 Co1 174.97(17) . 2_646
O2 C13 O1 126.85(18) . .
O2 C13 C8 116.97(18) . .
O1 C13 C8 116.17(17) . .
C17 C14 C4 119.5(2) . .
C17 C14 C7 121.5(2) . .
C4 C14 C7 119.0(2) . .
C18 C15 C4 119.1(2) . .
C18 C15 C12 120.7(2) . .
C4 C15 C12 120.0(2) . .
C17 C16 C18 120.3(3) . .
C17 C16 H16 119.9 . .
C18 C16 H16 119.9 . .
C16 C17 C14 120.0(2) . .
C16 C17 H17 120.0 . .
C14 C17 H17 120.0 . .
C15 C18 C16 120.3(2) . .
C15 C18 H18 119.9 . .
C16 C18 H18 119.9 . .
O1 Co1 O6 100.09(7) . 2_545
O1 Co1 O8 97.05(7) . 2_656
O6 Co1 O8 92.25(7) 2_545 2_656
O1 Co1 O4 154.35(7) . .
O6 Co1 O4 94.23(8) 2_545 .
O8 Co1 O4 103.57(7) 2_656 .
O1 Co1 O3 96.32(6) . .
O6 Co1 O3 99.77(6) 2_545 .
O8 Co1 O3 160.16(6) 2_656 .
O4 Co1 O3 60.09(6) . .
O1 Co1 O7 88.12(7) . 2_656
O6 Co1 O7 152.01(6) 2_545 2_656
O8 Co1 O7 60.04(7) 2_656 2_656
O4 Co1 O7 89.09(7) . 2_656
O3 Co1 O7 105.90(6) . 2_656
O1 Co1 C7 126.03(7) . .
O6 Co1 C7 98.13(7) 2_545 .
O8 Co1 C7 132.44(7) 2_656 .
O4 Co1 C7 29.74(7) . .
O3 Co1 C7 30.35(6) . .
O7 Co1 C7 98.42(7) 2_656 .
O1 Co1 C12 93.67(7) . 2_656
O6 Co1 C12 122.13(7) 2_545 2_656
O8 Co1 C12 30.04(7) 2_656 2_656
O4 Co1 C12 96.57(7) . 2_656
O3 Co1 C12 134.27(7) . 2_656
O7 Co1 C12 30.01(7) 2_656 2_656
C7 Co1 C12 117.73(8) . 2_656
O2 Co2 O2 180.0 . 3_556
O2 Co2 O5 84.64(7) . 4_566
O2 Co2 O5 95.36(7) 3_556 4_566
O2 Co2 O5 95.36(7) . 2_545
O2 Co2 O5 84.64(7) 3_556 2_545
O5 Co2 O5 180.00(5) 4_566 2_545
O2 Co2 O3 89.39(6) . .
O2 Co2 O3 90.61(6) 3_556 .
O5 Co2 O3 88.01(6) 4_566 .
O5 Co2 O3 91.99(6) 2_545 .
O2 Co2 O3 90.61(6) . 3_556
O2 Co2 O3 89.39(6) 3_556 3_556
O5 Co2 O3 91.99(6) 4_566 3_556
O5 Co2 O3 88.01(6) 2_545 3_556
O3 Co2 O3 180.00(7) . 3_556
C9 N1 C10 113.9(3) . .
C9 N1 H1A 108.8 . .
C10 N1 H1A 108.8 . .
C9 N1 H1B 108.8 . .
C10 N1 H1B 108.8 . .
H1A N1 H1B 107.7 . .
C13 O1 Co1 128.61(13) . .
C13 O2 Co2 141.82(15) . .
C7 O3 Co2 133.91(13) . .
C7 O3 Co1 88.37(13) . .
Co2 O3 Co1 108.47(7) . .
C7 O4 Co1 92.23(13) . .
C2 O5 Co2 139.21(14) . 2
C2 O6 Co1 129.90(14) . 2
C12 O7 Co1 87.41(13) . 2_646
C12 O8 Co1 92.78(14) . 2_646

loop_
_geom_bond_atom_site_label_1
_geom_bond_atom_site_label_2
_geom_bond_distance
_geom_bond_site_symmetry_2
C1 C6 1.389(3) .
C1 C8 1.391(3) .
C1 H1 0.9300 .
C2 O5 1.239(3) .
C2 O6 1.266(2) .
C2 C6 1.503(3) .
C3 C11 1.385(3) .
C3 C6 1.389(3) .
C3 H3 0.9300 .
C4 C15 1.388(3) .
C4 C14 1.391(3) .
C4 H4 0.9300 .
C5 C11 1.387(3) .
C5 C8 1.388(3) .
C5 H5 0.9300 .
C7 O4 1.247(3) .
C7 O3 1.270(3) .
C7 C14 1.489(3) .
C7 Co1 2.512(2) .
C8 C13 1.503(3) .
C9 N1 1.467(4) .
C9 H9A 0.9600 .
C9 H9B 0.9600 .
C9 H9C 0.9600 .
C10 N1 1.472(4) .
C10 H10A 0.9600 .
C10 H10B 0.9600 .
C10 H10C 0.9600 .
C11 H11 0.9300 .
C12 O7 1.259(3) .
C12 O8 1.260(3) .
C12 C15 1.495(3) .
C12 Co1 2.515(2) 2_646
C13 O2 1.246(2) .
C13 O1 1.263(2) .
C14 C17 1.383(3) .
C15 C18 1.380(4) .
C16 C17 1.377(4) .
C16 C18 1.391(4) .
C16 H16 0.9300 .
C17 H17 0.9300 .
C18 H18 0.9300 .
Co1 O1 1.9989(15) .
Co1 O6 2.0121(16) 2_545
Co1 O8 2.1157(17) 2_656
Co1 O4 2.1325(18) .
Co1 O3 2.2038(16) .
Co1 O7 2.2343(17) 2_656
Co1 C12 2.515(2) 2_656
Co2 O2 2.0367(14) .
Co2 O2 2.0367(14) 3_556
Co2 O5 2.1028(16) 4_566
Co2 O5 2.1028(16) 2_545
Co2 O3 2.1499(16) .
Co2 O3 2.1499(16) 3_556
N1 H1A 0.9000 .
N1 H1B 0.9000 .
O5 Co2 2.1028(16) 2
O6 Co1 2.0121(16) 2
O7 Co1 2.2343(17) 2_646
O8 Co1 2.1157(17) 2_646

loop_
_geom_torsion_atom_site_label_1
_geom_torsion_atom_site_label_2
_geom_torsion_atom_site_label_3
_geom_torsion_atom_site_label_4
_geom_torsion
_geom_torsion_site_symmetry_1
_geom_torsion_site_symmetry_4
C11 C3 C6 C1 -0.1(3) . .
C11 C3 C6 C2 -179.96(19) . .
C8 C1 C6 C3 1.7(3) . .
C8 C1 C6 C2 -178.48(18) . .
O5 C2 C6 C3 -162.8(2) . .
O6 C2 C6 C3 18.9(3) . .
O5 C2 C6 C1 17.3(3) . .
O6 C2 C6 C1 -161.0(2) . .
C11 C5 C8 C1 -0.1(3) . .
C11 C5 C8 C13 -179.56(19) . .
C6 C1 C8 C5 -1.6(3) . .
C6 C1 C8 C13 177.90(18) . .
C6 C3 C11 C5 -1.6(3) . .
C8 C5 C11 C3 1.7(3) . .
C5 C8 C13 O2 25.2(3) . .
C1 C8 C13 O2 -154.3(2) . .
C5 C8 C13 O1 -153.9(2) . .
C1 C8 C13 O1 26.7(3) . .
C15 C4 C14 C17 0.2(4) . .
C15 C4 C14 C7 -178.6(2) . .
O4 C7 C14 C17 155.5(2) . .
O3 C7 C14 C17 -22.7(3) . .
Co1 C7 C14 C17 112(4) . .
O4 C7 C14 C4 -25.8(3) . .
O3 C7 C14 C4 156.1(2) . .
Co1 C7 C14 C4 -69(4) . .
C14 C4 C15 C18 -1.7(4) . .
C14 C4 C15 C12 173.3(2) . .
O7 C12 C15 C18 169.1(3) . .
O8 C12 C15 C18 -8.4(4) . .
Co1 C12 C15 C18 47(2) 2_646 .
O7 C12 C15 C4 -5.8(3) . .
O8 C12 C15 C4 176.6(2) . .
Co1 C12 C15 C4 -128(2) 2_646 .
C18 C16 C17 C14 -1.9(5) . .
C4 C14 C17 C16 1.6(4) . .
C7 C14 C17 C16 -179.6(3) . .
C4 C15 C18 C16 1.4(4) . .
C12 C15 C18 C16 -173.6(3) . .
C17 C16 C18 C15 0.4(5) . .
O4 C7 Co1 O1 -166.89(13) . .
O3 C7 Co1 O1 13.36(15) . .
C14 C7 Co1 O1 -122(4) . .
O4 C7 Co1 O6 84.28(14) . 2_545
O3 C7 Co1 O6 -95.47(12) . 2_545
C14 C7 Co1 O6 129(4) . 2_545
O4 C7 Co1 O8 -16.35(18) . 2_656
O3 C7 Co1 O8 163.90(11) . 2_656
C14 C7 Co1 O8 28(4) . 2_656
O3 C7 Co1 O4 -179.8(2) . .
C14 C7 Co1 O4 44(4) . .
O4 C7 Co1 O3 179.8(2) . .
C14 C7 Co1 O3 -136(4) . .
O4 C7 Co1 O7 -73.06(14) . 2_656
O3 C7 Co1 O7 107.19(12) . 2_656
C14 C7 Co1 O7 -29(4) . 2_656
O4 C7 Co1 C12 -48.73(16) . 2_656
O3 C7 Co1 C12 131.52(12) . 2_656
C14 C7 Co1 C12 -4(4) . 2_656
O2 C13 O1 Co1 2.9(3) . .
C8 C13 O1 Co1 -178.22(13) . .
O6 Co1 O1 C13 69.75(18) 2_545 .
O8 Co1 O1 C13 163.32(17) 2_656 .
O4 Co1 O1 C13 -53.2(3) . .
O3 Co1 O1 C13 -31.38(18) . .
O7 Co1 O1 C13 -137.18(18) 2_656 .
C7 Co1 O1 C13 -38.1(2) . .
C12 Co1 O1 C13 -166.69(18) 2_656 .
O1 C13 O2 Co2 -0.5(4) . .
C8 C13 O2 Co2 -179.37(16) . .
O2 Co2 O2 C13 -114(100) 3_556 .
O5 Co2 O2 C13 116.2(2) 4_566 .
O5 Co2 O2 C13 -63.8(2) 2_545 .
O3 Co2 O2 C13 28.2(2) . .
O3 Co2 O2 C13 -151.8(2) 3_556 .
O4 C7 O3 Co2 114.1(2) . .
C14 C7 O3 Co2 -67.7(3) . .
Co1 C7 O3 Co2 114.36(17) . .
O4 C7 O3 Co1 -0.2(2) . .
C14 C7 O3 Co1 177.96(18) . .
O2 Co2 O3 C7 -155.4(2) . .
O2 Co2 O3 C7 24.6(2) 3_556 .
O5 Co2 O3 C7 120.0(2) 4_566 .
O5 Co2 O3 C7 -60.0(2) 2_545 .
O3 Co2 O3 C7 -10(100) 3_556 .
O2 Co2 O3 Co1 -49.11(7) . .
O2 Co2 O3 Co1 130.89(7) 3_556 .
O5 Co2 O3 Co1 -133.77(7) 4_566 .
O5 Co2 O3 Co1 46.23(7) 2_545 .
O3 Co2 O3 Co1 96(100) 3_556 .
O1 Co1 O3 C7 -169.16(12) . .
O6 Co1 O3 C7 89.42(13) 2_545 .
O8 Co1 O3 C7 -37.1(2) 2_656 .
O4 Co1 O3 C7 0.14(12) . .
O7 Co1 O3 C7 -79.32(13) 2_656 .
C12 Co1 O3 C7 -67.75(15) 2_656 .
O1 Co1 O3 Co2 54.62(7) . .
O6 Co1 O3 Co2 -46.79(8) 2_545 .
O8 Co1 O3 Co2 -173.29(14) 2_656 .
O4 Co1 O3 Co2 -136.07(9) . .
O7 Co1 O3 Co2 144.47(7) 2_656 .
C7 Co1 O3 Co2 -136.21(14) . .
C12 Co1 O3 Co2 156.04(8) 2_656 .
O3 C7 O4 Co1 0.3(2) . .
C14 C7 O4 Co1 -177.96(17) . .
O1 Co1 O4 C7 25.1(2) . .
O6 Co1 O4 C7 -98.99(14) 2_545 .
O8 Co1 O4 C7 167.66(13) 2_656 .
O3 Co1 O4 C7 -0.15(12) . .
O7 Co1 O4 C7 108.84(14) 2_656 .
C12 Co1 O4 C7 137.96(14) 2_656 .
O6 C2 O5 Co2 -14.6(4) . 2
C6 C2 O5 Co2 167.26(16) . 2
O5 C2 O6 Co1 19.9(3) . 2
C6 C2 O6 Co1 -161.89(14) . 2
O8 C12 O7 Co1 2.4(2) . 2_646
C15 C12 O7 Co1 -175.2(2) . 2_646
O7 C12 O8 Co1 -2.5(2) . 2_646
C15 C12 O8 Co1 175.05(19) . 2_646
